data_4084560
loop_
_publ_author_name
'Paradiso, Veronica'
'Bertolasi, Valerio'
'Grisi, Fabia'

_publ_section_title
;
 Novel Olefin Metathesis Ruthenium Catalysts Bearing Backbone-Substituted
 Unsymmetrical NHC Ligands
;
_journal_issue 21
_journal_name_full Organometallics
_journal_page_first 5932
_journal_paper_doi 10.1021/om500731k
_journal_volume 33
_journal_year 2014
_chemical_formula_moiety 'C40 H46 Cl2 N2 O Ru'
_chemical_formula_sum 'C40 H46 Cl2 N2 O Ru'
_chemical_formula_weight 742.76
_chemical_name_systematic
;
 ?
;
_space_group_IT_number 15
_symmetry_cell_setting monoclinic
_symmetry_space_group_name_Hall '-C 2yc'
_symmetry_space_group_name_H-M 'C 1 2/c 1'
_atom_sites_solution_hydrogens geom
_atom_sites_solution_primary direct
_atom_sites_solution_secondary difmap
_audit_creation_method SHELXL-97
_cell_angle_alpha 90.00
_cell_angle_beta 117.9167(5)
_cell_angle_gamma 90.00
_cell_formula_units_Z 8
_cell_length_a 24.6791(2)
_cell_length_b 14.5115(2)
_cell_length_c 23.5392(3)
_cell_measurement_reflns_used 34855
_cell_measurement_temperature 295
_cell_measurement_theta_max 30.00
_cell_measurement_theta_min 3.37
_cell_volume 7449.09(16)
_computing_cell_refinement 'Denzo-SMN (Otwinowski & Minor, 1997)'
_computing_data_collection 'Collect (Nonius, 1998)'
_computing_data_reduction 'Denzo-SMN (Otwinowski & Minor, 1997)'
_computing_molecular_graphics 'ORTEP III (Burnet & Johnson, 1996)'
_computing_publication_material 'SHELXL-97 (Sheldrick, 1997), PARST (Nardelli, 1995), PLATON (Spek, 2009)'
_computing_structure_refinement 'SHELXL-97 (Sheldrick, 1997)'
_computing_structure_solution 'SIR97 (Altomare et. al, 1999)'
_diffrn_ambient_temperature 295
_diffrn_measured_fraction_theta_full 0.992
_diffrn_measured_fraction_theta_max 0.992
_diffrn_measurement_device_type 'Nonius Kappa CCD'
_diffrn_measurement_method '\f scans and \w scans'
_diffrn_radiation_monochromator graphite
_diffrn_radiation_source 'fine-focus sealed tube'
_diffrn_radiation_type MoK\a
_diffrn_radiation_wavelength 0.71073
_diffrn_reflns_av_R_equivalents 0.0430
_diffrn_reflns_av_sigmaI/netI 0.0514
_diffrn_reflns_limit_h_max 34
_diffrn_reflns_limit_h_min -34
_diffrn_reflns_limit_k_max 20
_diffrn_reflns_limit_k_min -20
_diffrn_reflns_limit_l_max 32
_diffrn_reflns_limit_l_min -33
_diffrn_reflns_number 34855
_diffrn_reflns_theta_full 30.02
_diffrn_reflns_theta_max 30.00
_diffrn_reflns_theta_min 3.37
_exptl_absorpt_coefficient_mu 0.597
_exptl_absorpt_correction_T_max 0.939
_exptl_absorpt_correction_T_min 0.895
_exptl_absorpt_correction_type empirical
_exptl_absorpt_process_details 'SORTAV (R.H. Blessing, Acta Cryst., 1995, A51, 339'
_exptl_crystal_colour Brown
_exptl_crystal_density_diffrn 1.325
_exptl_crystal_density_method 'not measured'
_exptl_crystal_description Prismatic
_exptl_crystal_F_000 3088
_exptl_crystal_size_max 0.26
_exptl_crystal_size_mid 0.22
_exptl_crystal_size_min 0.14
_refine_diff_density_max 0.648
_refine_diff_density_min -0.787
_refine_diff_density_rms 0.127
_refine_ls_extinction_method none
_refine_ls_goodness_of_fit_ref 1.034
_refine_ls_hydrogen_treatment constr
_refine_ls_matrix_type full
_refine_ls_number_parameters 419
_refine_ls_number_reflns 10795
_refine_ls_number_restraints 0
_refine_ls_restrained_S_all 1.034
_refine_ls_R_factor_all 0.0562
_refine_ls_R_factor_gt 0.0323
_refine_ls_shift/su_max 0.001
_refine_ls_shift/su_mean 0.000
_refine_ls_structure_factor_coef Fsqd
_refine_ls_weighting_details 'calc w=1/[\s^2^(Fo^2^)+(0.0438P)^2^+0.5648P] where P=(Fo^2^+2Fc^2^)/3'
_refine_ls_weighting_scheme calc
_refine_ls_wR_factor_gt 0.0784
_refine_ls_wR_factor_ref 0.0864
_reflns_number_gt 8156
_reflns_number_total 10795
_reflns_threshold_expression I>2sigma(I)
_cod_data_source_file om500731k_si_002.cif
_cod_data_source_block RU-1-new
_cod_depositor_comments
;
The following automatic conversions were performed:

'_symmetry_cell_setting' value 'Monoclinic' changed to 'monoclinic'
according to
/home/saulius/struct/COD-crude-data--automatic-downloads/rss-feeds/ACS/lib/dictionaries/cif_core.dic
dictionary named 'cif_core.dic' version 2.4.2 from 2011-04-26.

Automatic conversion script
Id: cif_fix_values 2827 2014-09-09 07:05:25Z andrius 

 Adding full bibliography for 4084560--4084561.cif.
;
_cod_original_cell_volume 7449.09(15)
_cod_original_sg_symbol_H-M C2/c
_cod_database_code 4084560

loop_
_symmetry_equiv_pos_as_xyz
'x, y, z'
'-x, y, -z+1/2'
'x+1/2, y+1/2, z'
'-x+1/2, y+1/2, -z+1/2'
'-x, -y, -z'
'x, -y, z-1/2'
'-x+1/2, -y+1/2, -z'
'x+1/2, -y+1/2, z-1/2'

loop_
_atom_site_label
_atom_site_type_symbol
_atom_site_fract_x
_atom_site_fract_y
_atom_site_fract_z
_atom_site_U_iso_or_equiv
_atom_site_adp_type
_atom_site_occupancy
_atom_site_symmetry_multiplicity
_atom_site_calc_flag
_atom_site_refinement_flags
Ru1 Ru 0.157863(6) 0.051845(8) 0.159952(6) 0.02953(5) Uani 1 1 d .
Cl1 Cl 0.18458(2) 0.18082(3) 0.22701(2) 0.05028(12) Uani 1 1 d .
Cl2 Cl 0.11521(2) -0.09349(3) 0.12309(2) 0.05094(12) Uani 1 1 d .
N1 N 0.29157(6) -0.01212(8) 0.21139(6) 0.0283(3) Uani 1 1 d .
N2 N 0.24692(6) -0.04100(8) 0.27045(6) 0.0306(3) Uani 1 1 d .
C1 C 0.23842(7) -0.00285(9) 0.21497(7) 0.0274(3) Uani 1 1 d .
C2 C 0.33443(7) -0.07692(10) 0.26125(8) 0.0313(3) Uani 1 1 d .
H2 H 0.3266 -0.1387 0.2423 0.038 Uiso 1 1 calc R
C3 C 0.30990(7) -0.07441(10) 0.31122(8) 0.0307(3) Uani 1 1 d .
H3 H 0.3081 -0.1374 0.3252 0.037 Uiso 1 1 calc R
C4 C 0.40169(8) -0.05723(12) 0.28680(9) 0.0393(4) Uani 1 1 d .
C5 C 0.44112(10) -0.13191(16) 0.30335(10) 0.0581(5) Uani 1 1 d .
H5 H 0.4252 -0.1913 0.2972 0.070 Uiso 1 1 calc R
C6 C 0.50365(11) -0.1196(2) 0.32888(13) 0.0810(8) Uani 1 1 d .
H6 H 0.5296 -0.1704 0.3404 0.097 Uiso 1 1 calc R
C7 C 0.52706(12) -0.0332(3) 0.33714(12) 0.0827(9) Uani 1 1 d .
H7 H 0.5691 -0.0251 0.3536 0.099 Uiso 1 1 calc R
C8 C 0.48949(13) 0.0423(2) 0.32147(12) 0.0729(8) Uani 1 1 d .
H8 H 0.5061 0.1012 0.3274 0.088 Uiso 1 1 calc R
C9 C 0.42607(10) 0.03074(15) 0.29643(10) 0.0526(5) Uani 1 1 d .
H9 H 0.4005 0.0819 0.2864 0.063 Uiso 1 1 calc R
C10 C 0.34582(8) -0.01475(11) 0.36979(8) 0.0342(3) Uani 1 1 d .
C11 C 0.38557(10) -0.05657(13) 0.42730(10) 0.0471(5) Uani 1 1 d .
H11 H 0.3900 -0.1203 0.4293 0.057 Uiso 1 1 calc R
C12 C 0.41872(11) -0.00369(18) 0.48193(10) 0.0655(6) Uani 1 1 d .
H12 H 0.4446 -0.0323 0.5206 0.079 Uiso 1 1 calc R
C13 C 0.41354(12) 0.08974(18) 0.47919(12) 0.0697(7) Uani 1 1 d .
H13 H 0.4359 0.1248 0.5160 0.084 Uiso 1 1 calc R
C14 C 0.37522(10) 0.13263(14) 0.42200(11) 0.0563(5) Uani 1 1 d .
H14 H 0.3723 0.1966 0.4201 0.068 Uiso 1 1 calc R
C15 C 0.34100(9) 0.08049(12) 0.36732(9) 0.0432(4) Uani 1 1 d .
H15 H 0.3148 0.1095 0.3289 0.052 Uiso 1 1 calc R
C16 C 0.29870(7) 0.01394(10) 0.15656(8) 0.0300(3) Uani 1 1 d .
C17 C 0.31439(9) 0.10461(11) 0.15283(9) 0.0409(4) Uani 1 1 d .
H17 H 0.3212 0.1452 0.1861 0.049 Uiso 1 1 calc R
C18 C 0.31994(10) 0.13530(13) 0.10051(10) 0.0531(5) Uani 1 1 d .
H18 H 0.3293 0.1967 0.0979 0.064 Uiso 1 1 calc R
C19 C 0.31153(10) 0.07479(15) 0.05218(10) 0.0558(5) Uani 1 1 d .
H19 H 0.3159 0.0948 0.0170 0.067 Uiso 1 1 calc R
C20 C 0.29663(9) -0.01513(13) 0.05590(9) 0.0475(4) Uani 1 1 d .
H20 H 0.2915 -0.0555 0.0231 0.057 Uiso 1 1 calc R
C21 C 0.28883(8) -0.04829(10) 0.10745(8) 0.0359(4) Uani 1 1 d .
C22 C 0.26907(10) -0.14706(12) 0.10724(9) 0.0492(5) Uani 1 1 d .
H22 H 0.2581 -0.1536 0.1420 0.059 Uiso 1 1 calc R
C23 C 0.32234(13) -0.21262(14) 0.12142(13) 0.0739(7) Uani 1 1 d .
H23A H 0.3340 -0.2079 0.0879 0.111 Uiso 1 1 calc R
H23B H 0.3099 -0.2747 0.1234 0.111 Uiso 1 1 calc R
H23C H 0.3566 -0.1965 0.1618 0.111 Uiso 1 1 calc R
C24 C 0.21235(12) -0.17069(17) 0.04413(12) 0.0751(7) Uani 1 1 d .
H24A H 0.1798 -0.1288 0.0374 0.113 Uiso 1 1 calc R
H24B H 0.1997 -0.2326 0.0462 0.113 Uiso 1 1 calc R
H24C H 0.2220 -0.1655 0.0092 0.113 Uiso 1 1 calc R
C25 C 0.19738(8) -0.04897(10) 0.28812(9) 0.0345(4) Uani 1 1 d .
H25 H 0.1614 -0.0198 0.2531 0.041 Uiso 1 1 calc R
C26 C 0.20836(9) 0.00208(13) 0.34912(10) 0.0485(5) Uani 1 1 d .
H26A H 0.2422 -0.0261 0.3860 0.058 Uiso 1 1 calc R
H26B H 0.2190 0.0657 0.3465 0.058 Uiso 1 1 calc R
C27 C 0.15083(11) -0.00140(15) 0.35733(12) 0.0622(6) Uani 1 1 d .
H27A H 0.1591 0.0278 0.3977 0.075 Uiso 1 1 calc R
H27B H 0.1184 0.0330 0.3228 0.075 Uiso 1 1 calc R
C28 C 0.12963(12) -0.09889(16) 0.35689(13) 0.0709(7) Uani 1 1 d .
H28A H 0.0911 -0.0978 0.3585 0.085 Uiso 1 1 calc R
H28B H 0.1595 -0.1307 0.3949 0.085 Uiso 1 1 calc R
C29 C 0.12104(11) -0.15167(14) 0.29716(12) 0.0614(6) Uani 1 1 d .
H29A H 0.0875 -0.1247 0.2594 0.074 Uiso 1 1 calc R
H29B H 0.1105 -0.2152 0.3003 0.074 Uiso 1 1 calc R
C30 C 0.17935(9) -0.14915(12) 0.28978(10) 0.0470(4) Uani 1 1 d .
H30A H 0.2122 -0.1810 0.3256 0.056 Uiso 1 1 calc R
H30B H 0.1722 -0.1800 0.2503 0.056 Uiso 1 1 calc R
C31 C 0.16520(8) 0.09802(11) 0.09185(8) 0.0391(4) Uani 1 1 d .
H31 H 0.2002 0.0861 0.0878 0.047 Uiso 1 1 calc R
C32 C 0.11632(8) 0.15321(11) 0.04428(8) 0.0346(3) Uani 1 1 d .
C33 C 0.12107(9) 0.19794(12) -0.00581(9) 0.0435(4) Uani 1 1 d .
H33 H 0.1573 0.1938 -0.0088 0.052 Uiso 1 1 calc R
C34 C 0.07258(9) 0.24813(13) -0.05081(9) 0.0490(5) Uani 1 1 d .
H34 H 0.0762 0.2781 -0.0838 0.059 Uiso 1 1 calc R
C35 C 0.01894(9) 0.25389(13) -0.04689(9) 0.0497(5) Uani 1 1 d .
H35 H -0.0137 0.2874 -0.0777 0.060 Uiso 1 1 calc R
C36 C 0.01259(8) 0.21046(12) 0.00226(9) 0.0441(4) Uani 1 1 d .
H36 H -0.0240 0.2143 0.0045 0.053 Uiso 1 1 calc R
C37 C 0.06164(8) 0.16143(10) 0.04777(8) 0.0349(3) Uani 1 1 d .
O1 O 0.06270(5) 0.11602(8) 0.09966(6) 0.0412(3) Uani 1 1 d .
C38 C 0.00641(8) 0.10936(13) 0.10585(9) 0.0466(4) Uani 1 1 d .
H38 H -0.0140 0.1695 0.0964 0.056 Uiso 1 1 calc R
C39 C 0.02618(11) 0.08447(18) 0.17512(11) 0.0642(6) Uani 1 1 d .
H39A H 0.0459 0.0253 0.1844 0.096 Uiso 1 1 calc R
H39B H -0.0091 0.0822 0.1821 0.096 Uiso 1 1 calc R
H39C H 0.0543 0.1301 0.2028 0.096 Uiso 1 1 calc R
C40 C -0.03601(11) 0.03910(15) 0.05944(12) 0.0627(6) Uani 1 1 d .
H40A H -0.0454 0.0563 0.0164 0.094 Uiso 1 1 calc R
H40B H -0.0732 0.0364 0.0630 0.094 Uiso 1 1 calc R
H40C H -0.0165 -0.0202 0.0693 0.094 Uiso 1 1 calc R

loop_
_atom_site_aniso_label
_atom_site_aniso_U_11
_atom_site_aniso_U_22
_atom_site_aniso_U_33
_atom_site_aniso_U_23
_atom_site_aniso_U_13
_atom_site_aniso_U_12
Ru1 0.02831(8) 0.03245(8) 0.02999(8) 0.00333(5) 0.01543(6) 0.00153(5)
Cl1 0.0598(3) 0.0334(2) 0.0550(3) -0.00494(18) 0.0247(3) 0.00300(18)
Cl2 0.0508(3) 0.0443(2) 0.0473(3) -0.00576(19) 0.0142(2) -0.0105(2)
N1 0.0284(7) 0.0311(6) 0.0268(7) 0.0021(5) 0.0140(6) 0.0029(5)
N2 0.0310(7) 0.0346(7) 0.0287(7) 0.0046(5) 0.0161(6) 0.0025(5)
C1 0.0310(8) 0.0247(7) 0.0278(8) -0.0029(5) 0.0148(7) -0.0026(5)
C2 0.0305(9) 0.0318(7) 0.0307(9) -0.0013(6) 0.0134(7) 0.0030(6)
C3 0.0315(9) 0.0312(7) 0.0293(9) 0.0043(6) 0.0141(7) 0.0035(6)
C4 0.0318(9) 0.0579(11) 0.0285(9) -0.0028(7) 0.0142(8) 0.0008(7)
C5 0.0402(12) 0.0777(14) 0.0552(13) 0.0094(10) 0.0214(11) 0.0148(10)
C6 0.0384(14) 0.127(2) 0.0713(18) 0.0146(16) 0.0205(13) 0.0221(14)
C7 0.0313(13) 0.161(3) 0.0488(15) -0.0021(16) 0.0130(11) -0.0020(16)
C8 0.0568(16) 0.114(2) 0.0476(14) -0.0245(13) 0.0238(13) -0.0381(14)
C9 0.0426(12) 0.0710(12) 0.0437(12) -0.0123(9) 0.0198(10) -0.0143(9)
C10 0.0340(9) 0.0415(8) 0.0298(9) -0.0004(7) 0.0172(8) 0.0001(7)
C11 0.0464(12) 0.0567(11) 0.0363(11) 0.0040(8) 0.0176(9) -0.0013(8)
C12 0.0602(15) 0.0881(17) 0.0334(11) 0.0039(10) 0.0096(11) -0.0132(12)
C13 0.0726(17) 0.0885(17) 0.0463(14) -0.0248(12) 0.0264(13) -0.0314(13)
C14 0.0610(14) 0.0522(11) 0.0644(15) -0.0192(10) 0.0367(13) -0.0166(10)
C15 0.0443(11) 0.0432(9) 0.0441(11) -0.0047(8) 0.0224(9) -0.0022(8)
C16 0.0265(8) 0.0363(8) 0.0294(8) 0.0001(6) 0.0150(7) 0.0002(6)
C17 0.0477(11) 0.0375(9) 0.0427(11) -0.0006(7) 0.0255(9) -0.0044(7)
C18 0.0621(14) 0.0483(10) 0.0591(13) 0.0084(9) 0.0369(12) -0.0091(9)
C19 0.0606(14) 0.0719(13) 0.0476(13) 0.0102(10) 0.0359(12) -0.0056(10)
C20 0.0508(12) 0.0618(11) 0.0373(10) -0.0061(8) 0.0268(10) -0.0053(9)
C21 0.0344(9) 0.0440(9) 0.0315(9) -0.0033(6) 0.0173(8) -0.0026(6)
C22 0.0668(14) 0.0463(10) 0.0435(11) -0.0145(8) 0.0332(11) -0.0159(9)
C23 0.107(2) 0.0472(12) 0.0761(17) -0.0085(11) 0.0495(16) 0.0053(12)
C24 0.0800(18) 0.0848(16) 0.0615(15) -0.0299(12) 0.0339(14) -0.0358(13)
C25 0.0351(9) 0.0383(8) 0.0368(9) 0.0077(6) 0.0224(8) 0.0029(6)
C26 0.0532(12) 0.0572(11) 0.0460(11) -0.0016(8) 0.0325(10) 0.0016(9)
C27 0.0699(16) 0.0774(14) 0.0621(14) 0.0008(11) 0.0500(13) 0.0058(11)
C28 0.0799(18) 0.0814(16) 0.0852(18) 0.0207(13) 0.0668(16) 0.0089(12)
C29 0.0590(14) 0.0559(12) 0.0849(17) 0.0171(11) 0.0466(13) -0.0049(10)
C30 0.0507(12) 0.0415(9) 0.0595(13) 0.0084(8) 0.0349(11) -0.0011(8)
C31 0.0323(9) 0.0497(10) 0.0396(10) 0.0076(7) 0.0205(8) 0.0066(7)
C32 0.0330(9) 0.0394(8) 0.0327(9) 0.0037(6) 0.0165(8) 0.0025(6)
C33 0.0409(11) 0.0552(10) 0.0400(10) 0.0100(8) 0.0237(9) 0.0068(8)
C34 0.0502(12) 0.0602(11) 0.0401(11) 0.0169(8) 0.0239(10) 0.0085(9)
C35 0.0424(11) 0.0555(11) 0.0440(11) 0.0179(8) 0.0143(9) 0.0106(8)
C36 0.0326(10) 0.0519(10) 0.0479(11) 0.0121(8) 0.0189(9) 0.0084(7)
C37 0.0327(9) 0.0360(8) 0.0354(9) 0.0042(6) 0.0155(8) 0.0010(6)
O1 0.0320(7) 0.0531(7) 0.0436(7) 0.0158(5) 0.0220(6) 0.0056(5)
C38 0.0333(10) 0.0635(11) 0.0514(12) 0.0113(9) 0.0268(10) 0.0065(8)
C39 0.0539(14) 0.0981(16) 0.0543(14) 0.0103(12) 0.0366(12) -0.0010(12)
C40 0.0445(13) 0.0835(15) 0.0613(15) 0.0068(11) 0.0256(12) -0.0113(10)

loop_
_atom_type_symbol
_atom_type_description
_atom_type_scat_dispersion_real
_atom_type_scat_dispersion_imag
_atom_type_scat_source
Ru Ru -1.2594 0.8363 'International Tables Vol C Tables 4.2.6.8 and 6.1.1.4'
C C 0.0033 0.0016 'International Tables Vol C Tables 4.2.6.8 and 6.1.1.4'
H H 0.0000 0.0000 'International Tables Vol C Tables 4.2.6.8 and 6.1.1.4'
N N 0.0061 0.0033 'International Tables Vol C Tables 4.2.6.8 and 6.1.1.4'
O O 0.0106 0.0060 'International Tables Vol C Tables 4.2.6.8 and 6.1.1.4'
Cl Cl 0.1484 0.1585 'International Tables Vol C Tables 4.2.6.8 and 6.1.1.4'

loop_
_geom_angle_atom_site_label_1
_geom_angle_atom_site_label_2
_geom_angle_atom_site_label_3
_geom_angle
C31 Ru1 C1 104.01(7)
C31 Ru1 O1 78.54(6)
C1 Ru1 O1 177.29(5)
C31 Ru1 Cl2 102.61(6)
C1 Ru1 Cl2 91.21(4)
O1 Ru1 Cl2 89.08(3)
C31 Ru1 Cl1 100.77(6)
C1 Ru1 Cl1 89.99(4)
O1 Ru1 Cl1 88.63(3)
Cl2 Ru1 Cl1 155.552(19)
C1 N1 C16 123.96(13)
C1 N1 C2 111.30(12)
C16 N1 C2 122.36(12)
C1 N2 C25 122.45(13)
C1 N2 C3 113.96(12)
C25 N2 C3 123.59(13)
N2 C1 N1 107.69(13)
N2 C1 Ru1 117.26(11)
N1 C1 Ru1 135.05(11)
N1 C2 C4 116.02(13)
N1 C2 C3 101.36(11)
C4 C2 C3 116.15(14)
N1 C2 H2 107.6
C4 C2 H2 107.6
C3 C2 H2 107.6
N2 C3 C10 113.21(12)
N2 C3 C2 100.39(12)
C10 C3 C2 115.65(13)
N2 C3 H3 109.1
C10 C3 H3 109.1
C2 C3 H3 109.1
C9 C4 C5 118.77(19)
C9 C4 C2 123.66(16)
C5 C4 C2 117.53(16)
C6 C5 C4 121.1(2)
C6 C5 H5 119.4
C4 C5 H5 119.4
C7 C6 C5 119.7(2)
C7 C6 H6 120.1
C5 C6 H6 120.1
C6 C7 C8 120.8(2)
C6 C7 H7 119.6
C8 C7 H7 119.6
C7 C8 C9 120.0(2)
C7 C8 H8 120.0
C9 C8 H8 120.0
C4 C9 C8 119.6(2)
C4 C9 H9 120.2
C8 C9 H9 120.2
C15 C10 C11 119.03(16)
C15 C10 C3 122.00(15)
C11 C10 C3 118.96(15)
C10 C11 C12 120.24(19)
C10 C11 H11 119.9
C12 C11 H11 119.9
C13 C12 C11 120.4(2)
C13 C12 H12 119.8
C11 C12 H12 119.8
C12 C13 C14 120.1(2)
C12 C13 H13 119.9
C14 C13 H13 119.9
C13 C14 C15 120.1(2)
C13 C14 H14 120.0
C15 C14 H14 120.0
C10 C15 C14 120.13(19)
C10 C15 H15 119.9
C14 C15 H15 119.9
C17 C16 C21 120.49(14)
C17 C16 N1 117.61(14)
C21 C16 N1 121.88(14)
C18 C17 C16 120.80(16)
C18 C17 H17 119.6
C16 C17 H17 119.6
C19 C18 C17 119.66(17)
C19 C18 H18 120.2
C17 C18 H18 120.2
C20 C19 C18 119.80(17)
C20 C19 H19 120.1
C18 C19 H19 120.1
C19 C20 C21 122.20(17)
C19 C20 H20 118.9
C21 C20 H20 118.9
C16 C21 C20 117.01(15)
C16 C21 C22 123.13(15)
C20 C21 C22 119.84(15)
C21 C22 C24 111.27(18)
C21 C22 C23 110.25(17)
C24 C22 C23 112.04(18)
C21 C22 H22 107.7
C24 C22 H22 107.7
C23 C22 H22 107.7
C22 C23 H23A 109.5
C22 C23 H23B 109.5
H23A C23 H23B 109.5
C22 C23 H23C 109.5
H23A C23 H23C 109.5
H23B C23 H23C 109.5
C22 C24 H24A 109.5
C22 C24 H24B 109.5
H24A C24 H24B 109.5
C22 C24 H24C 109.5
H24A C24 H24C 109.5
H24B C24 H24C 109.5
N2 C25 C26 115.11(14)
N2 C25 C30 111.94(13)
C26 C25 C30 111.38(14)
N2 C25 H25 105.9
C26 C25 H25 105.9
C30 C25 H25 105.9
C27 C26 C25 109.82(17)
C27 C26 H26A 109.7
C25 C26 H26A 109.7
C27 C26 H26B 109.7
C25 C26 H26B 109.7
H26A C26 H26B 108.2
C28 C27 C26 111.84(17)
C28 C27 H27A 109.2
C26 C27 H27A 109.2
C28 C27 H27B 109.2
C26 C27 H27B 109.2
H27A C27 H27B 107.9
C27 C28 C29 112.06(16)
C27 C28 H28A 109.2
C29 C28 H28A 109.2
C27 C28 H28B 109.2
C29 C28 H28B 109.2
H28A C28 H28B 107.9
C28 C29 C30 111.14(19)
C28 C29 H29A 109.4
C30 C29 H29A 109.4
C28 C29 H29B 109.4
C30 C29 H29B 109.4
H29A C29 H29B 108.0
C25 C30 C29 109.08(15)
C25 C30 H30A 109.9
C29 C30 H30A 109.9
C25 C30 H30B 109.9
C29 C30 H30B 109.9
H30A C30 H30B 108.3
C32 C31 Ru1 119.65(12)
C32 C31 H31 120.2
Ru1 C31 H31 120.2
C37 C32 C33 118.39(15)
C37 C32 C31 118.80(14)
C33 C32 C31 122.80(15)
C34 C33 C32 120.54(17)
C34 C33 H33 119.7
C32 C33 H33 119.7
C35 C34 C33 119.92(16)
C35 C34 H34 120.0
C33 C34 H34 120.0
C34 C35 C36 121.12(17)
C34 C35 H35 119.4
C36 C35 H35 119.4
C37 C36 C35 118.71(17)
C37 C36 H36 120.6
C35 C36 H36 120.6
O1 C37 C36 125.50(15)
O1 C37 C32 113.20(14)
C36 C37 C32 121.30(15)
C37 O1 C38 119.61(13)
C37 O1 Ru1 109.36(9)
C38 O1 Ru1 130.85(10)
O1 C38 C40 110.02(16)
O1 C38 C39 106.31(15)
C40 C38 C39 112.67(17)
O1 C38 H38 109.3
C40 C38 H38 109.3
C39 C38 H38 109.3
C38 C39 H39A 109.5
C38 C39 H39B 109.5
H39A C39 H39B 109.5
C38 C39 H39C 109.5
H39A C39 H39C 109.5
H39B C39 H39C 109.5
C38 C40 H40A 109.5
C38 C40 H40B 109.5
H40A C40 H40B 109.5
C38 C40 H40C 109.5
H40A C40 H40C 109.5
H40B C40 H40C 109.5

loop_
_geom_bond_atom_site_label_1
_geom_bond_atom_site_label_2
_geom_bond_distance
Ru1 C31 1.8231(16)
Ru1 C1 1.9618(15)
Ru1 O1 2.2969(11)
Ru1 Cl2 2.3353(4)
Ru1 Cl1 2.3356(4)
N1 C1 1.3600(19)
N1 C16 1.4324(19)
N1 C2 1.489(2)
N2 C1 1.3414(19)
N2 C25 1.469(2)
N2 C3 1.475(2)
C2 C4 1.504(2)
C2 C3 1.555(2)
C2 H2 0.9800
C3 C10 1.514(2)
C3 H3 0.9800
C4 C9 1.384(3)
C4 C5 1.385(3)
C5 C6 1.380(3)
C5 H5 0.9300
C6 C7 1.356(4)
C6 H6 0.9300
C7 C8 1.370(4)
C7 H7 0.9300
C8 C9 1.401(3)
C8 H8 0.9300
C9 H9 0.9300
C10 C15 1.386(2)
C10 C11 1.386(3)
C11 C12 1.388(3)
C11 H11 0.9300
C12 C13 1.360(4)
C12 H12 0.9300
C13 C14 1.379(3)
C13 H13 0.9300
C14 C15 1.387(3)
C14 H14 0.9300
C15 H15 0.9300
C16 C17 1.386(2)
C16 C21 1.396(2)
C17 C18 1.375(2)
C17 H17 0.9300
C18 C19 1.374(3)
C18 H18 0.9300
C19 C20 1.370(3)
C19 H19 0.9300
C20 C21 1.400(2)
C20 H20 0.9300
C21 C22 1.513(2)
C22 C24 1.529(3)
C22 C23 1.528(3)
C22 H22 0.9800
C23 H23A 0.9600
C23 H23B 0.9600
C23 H23C 0.9600
C24 H24A 0.9600
C24 H24B 0.9600
C24 H24C 0.9600
C25 C26 1.523(2)
C25 C30 1.526(2)
C25 H25 0.9800
C26 C27 1.521(3)
C26 H26A 0.9700
C26 H26B 0.9700
C27 C28 1.507(3)
C27 H27A 0.9700
C27 H27B 0.9700
C28 C29 1.526(3)
C28 H28A 0.9700
C28 H28B 0.9700
C29 C30 1.528(3)
C29 H29A 0.9700
C29 H29B 0.9700
C30 H30A 0.9700
C30 H30B 0.9700
C31 C32 1.444(2)
C31 H31 0.9300
C32 C37 1.395(2)
C32 C33 1.398(2)
C33 C34 1.377(3)
C33 H33 0.9300
C34 C35 1.372(3)
C34 H34 0.9300
C35 C36 1.389(2)
C35 H35 0.9300
C36 C37 1.380(2)
C36 H36 0.9300
C37 O1 1.3772(19)
O1 C38 1.466(2)
C38 C40 1.503(3)
C38 C39 1.511(3)
C38 H38 0.9800
C39 H39A 0.9600
C39 H39B 0.9600
C39 H39C 0.9600
C40 H40A 0.9600
C40 H40B 0.9600
C40 H40C 0.9600
